data_4103017
loop_
_publ_author_name
'Sven Krieck'
'Helmar G\"orls'
'Matthias Westerhausen'

_publ_contact_author
;
      Matthias Westerhausen
      Institut f\"ur anorganische und analytische Chemie
      Friedrich-Schiller-Universit\"at Jena
      August-Bebel-Str. 2
      07743 Jena
      Germany
;
_publ_contact_author_email m.we@uni-jena.de
_publ_contact_author_fax '03641 948 102'
_publ_contact_author_phone '03641 948 110'
_publ_section_title
;
 Mechanistic Elucidation of the Formation of the Inverse Ca(I) Sandwich
 Complex [(thf)~3~Ca(\m-C~6~H~3~-1,3,5-Ph~3~)Ca(thf)~3~]and Stability of
 Aryl-Substituted Phenylcalcium Complexes
;
_journal_name_full 'Journal of the American Chemical Society'
_journal_page_first 12492
_journal_page_last 12501
_journal_paper_doi 10.1021/ja105534w
_journal_volume 132
_journal_year 2010
_chemical_formula_moiety 'C66 H82 Ca2 I2 O10, 2(C4 H8 O)'
_chemical_formula_sum 'C74 H98 Ca2 I2 O12'
_chemical_formula_weight 1513.48
_chemical_name_systematic
; 
 ? 
;
_space_group_IT_number 14
_symmetry_cell_setting monoclinic
_symmetry_space_group_name_Hall '-P 2ybc'
_symmetry_space_group_name_H-M 'P 1 21/c 1'
_atom_sites_solution_hydrogens geom
_atom_sites_solution_primary direct
_atom_sites_solution_secondary difmap
_audit_creation_method SHELXL-97
_cell_angle_alpha 90.00
_cell_angle_beta 93.290(2)
_cell_angle_gamma 90.00
_cell_formula_units_Z 2
_cell_length_a 13.6756(6)
_cell_length_b 18.0856(4)
_cell_length_c 16.8440(6)
_cell_measurement_reflns_used 29291
_cell_measurement_temperature 183(2)
_cell_measurement_theta_max 27.49
_cell_measurement_theta_min 2.56
_cell_volume 4159.2(3)
_computing_cell_refinement DENZO
_computing_data_collection COLLECT
_computing_data_reduction DENZO
_computing_molecular_graphics SHELXTL/PC
_computing_publication_material SHELXL-97
_computing_structure_refinement 'SHELXL-97 (Sheldrick, 1997)'
_computing_structure_solution 'SHELXS-97 (Sheldrick, 1990)'
_diffrn_ambient_temperature 183(2)
_diffrn_measured_fraction_theta_full 0.996
_diffrn_measured_fraction_theta_max 0.996
_diffrn_measurement_device_type KappaCCD
_diffrn_measurement_method 'phi- + omega-scan'
_diffrn_radiation_monochromator graphite
_diffrn_radiation_source 'fine-focus sealed tube'
_diffrn_radiation_type MoK\a
_diffrn_radiation_wavelength 0.71073
_diffrn_reflns_av_R_equivalents 0.0687
_diffrn_reflns_av_sigmaI/netI 0.0767
_diffrn_reflns_limit_h_max 17
_diffrn_reflns_limit_h_min -15
_diffrn_reflns_limit_k_max 22
_diffrn_reflns_limit_k_min -23
_diffrn_reflns_limit_l_max 21
_diffrn_reflns_limit_l_min -18
_diffrn_reflns_number 29291
_diffrn_reflns_theta_full 27.49
_diffrn_reflns_theta_max 27.49
_diffrn_reflns_theta_min 2.56
_exptl_absorpt_coefficient_mu 0.930
_exptl_absorpt_correction_type none
_exptl_crystal_colour colourless
_exptl_crystal_density_diffrn 1.209
_exptl_crystal_density_method 'not measured'
_exptl_crystal_description prism
_exptl_crystal_F_000 1568
_exptl_crystal_size_max 0.06
_exptl_crystal_size_mid 0.06
_exptl_crystal_size_min 0.03
_refine_diff_density_max 0.882
_refine_diff_density_min -0.582
_refine_diff_density_rms 0.112
_refine_ls_extinction_method none
_refine_ls_goodness_of_fit_ref 1.025
_refine_ls_hydrogen_treatment constr
_refine_ls_matrix_type full
_refine_ls_number_parameters 403
_refine_ls_number_reflns 9507
_refine_ls_number_restraints 0
_refine_ls_restrained_S_all 1.025
_refine_ls_R_factor_all 0.1182
_refine_ls_R_factor_gt 0.0611
_refine_ls_shift/su_max 0.017
_refine_ls_shift/su_mean 0.003
_refine_ls_structure_factor_coef Fsqd
_refine_ls_weighting_details 'calc w=1/[\s^2^(Fo^2^)+(0.1120P)^2^+0.0000P] where P=(Fo^2^+2Fc^2^)/3'
_refine_ls_weighting_scheme calc
_refine_ls_wR_factor_gt 0.1660
_refine_ls_wR_factor_ref 0.1957
_reflns_number_gt 5600
_reflns_number_total 9507
_reflns_threshold_expression >2sigma(I)
_cod_data_source_file ja105534w_si_001_1.cif
_cod_data_source_block FO3813
_cod_original_sg_symbol_H-M 'P 21/c'
_cod_database_code 4103017

loop_
_symmetry_equiv_pos_as_xyz
'x, y, z'
'-x, y+1/2, -z+1/2'
'-x, -y, -z'
'x, -y-1/2, z-1/2'

loop_
_atom_site_label
_atom_site_type_symbol
_atom_site_fract_x
_atom_site_fract_y
_atom_site_fract_z
_atom_site_U_iso_or_equiv
_atom_site_adp_type
_atom_site_occupancy
_atom_site_symmetry_multiplicity
_atom_site_calc_flag
_atom_site_refinement_flags
Ca1 Ca 0.37828(7) -0.10325(4) -0.00301(5) 0.0329(2) Uani 1 1 d .
I1 I 0.34510(3) -0.144708(19) -0.182853(18) 0.05354(16) Uani 1 1 d .
O1 O 0.3368(3) 0.01854(16) 0.00636(18) 0.0420(8) Uani 1 1 d .
O2 O 0.4562(2) 0.10002(17) -0.00467(19) 0.0429(8) Uani 1 1 d .
O3 O 0.3602(3) -0.10535(18) 0.13546(18) 0.0453(8) Uani 1 1 d .
O4 O 0.3952(3) -0.23288(17) 0.0281(2) 0.0534(9) Uani 1 1 d .
O5 O 0.2024(3) -0.1208(2) -0.0051(2) 0.0519(9) Uani 1 1 d .
C1 C 0.3686(3) 0.0833(2) 0.0010(2) 0.0320(10) Uani 1 1 d .
C2 C 0.2954(3) 0.1463(2) 0.0010(2) 0.0324(9) Uani 1 1 d .
C3 C 0.2557(3) 0.1693(2) 0.0719(3) 0.0359(10) Uani 1 1 d .
C4 C 0.1955(4) 0.2321(3) 0.0701(3) 0.0470(12) Uani 1 1 d .
H4A H 0.1697 0.2490 0.1181 0.056 Uiso 1 1 calc R
C5 C 0.1732(4) 0.2695(3) 0.0016(3) 0.0550(14) Uani 1 1 d .
H5A H 0.1323 0.3120 0.0021 0.066 Uiso 1 1 calc R
C6 C 0.2097(4) 0.2462(3) -0.0690(3) 0.0486(12) Uani 1 1 d .
H6A H 0.1934 0.2725 -0.1167 0.058 Uiso 1 1 calc R
C7 C 0.2712(3) 0.1834(2) -0.0706(3) 0.0368(10) Uani 1 1 d .
C8 C 0.3007(4) 0.1584(2) -0.1493(3) 0.0400(11) Uani 1 1 d .
C9 C 0.3326(4) 0.2087(3) -0.2056(3) 0.0434(12) Uani 1 1 d .
H9A H 0.3429 0.2590 -0.1910 0.052 Uiso 1 1 calc R
C10 C 0.3492(4) 0.1864(3) -0.2819(3) 0.0510(13) Uani 1 1 d .
H10A H 0.3696 0.2216 -0.3194 0.061 Uiso 1 1 calc R
C11 C 0.3363(4) 0.1127(3) -0.3049(3) 0.0520(13) Uani 1 1 d .
C12 C 0.3085(4) 0.0627(3) -0.2488(3) 0.0524(14) Uani 1 1 d .
H12A H 0.3014 0.0120 -0.2630 0.063 Uiso 1 1 calc R
C13 C 0.2909(4) 0.0843(2) -0.1728(3) 0.0449(12) Uani 1 1 d .
H13A H 0.2716 0.0485 -0.1356 0.054 Uiso 1 1 calc R
C14 C 0.3544(6) 0.0898(4) -0.3892(3) 0.0726(18) Uani 1 1 d .
H14A H 0.3985 0.0471 -0.3882 0.109 Uiso 1 1 calc R
H14B H 0.3844 0.1310 -0.4168 0.109 Uiso 1 1 calc R
H14C H 0.2920 0.0766 -0.4172 0.109 Uiso 1 1 calc R
C15 C 0.2754(4) 0.1326(2) 0.1498(3) 0.0385(11) Uani 1 1 d .
C16 C 0.3700(4) 0.1171(2) 0.1820(3) 0.0396(11) Uani 1 1 d .
H16A H 0.4248 0.1248 0.1508 0.047 Uiso 1 1 calc R
C17 C 0.3844(4) 0.0905(3) 0.2589(3) 0.0526(14) Uani 1 1 d .
H17A H 0.4495 0.0817 0.2794 0.063 Uiso 1 1 calc R
C18 C 0.3077(5) 0.0762(3) 0.3072(3) 0.0497(13) Uani 1 1 d .
C19 C 0.2120(5) 0.0896(3) 0.2753(3) 0.0541(14) Uani 1 1 d .
H19A H 0.1576 0.0796 0.3062 0.065 Uiso 1 1 calc R
C20 C 0.1970(4) 0.1176(3) 0.1986(3) 0.0467(12) Uani 1 1 d .
H20A H 0.1319 0.1269 0.1783 0.056 Uiso 1 1 calc R
C21 C 0.3235(6) 0.0504(4) 0.3918(3) 0.080(2) Uani 1 1 d .
H21A H 0.3825 0.0197 0.3970 0.119 Uiso 1 1 calc R
H21B H 0.2668 0.0213 0.4064 0.119 Uiso 1 1 calc R
H21C H 0.3313 0.0933 0.4271 0.119 Uiso 1 1 calc R
C22 C 0.4425(5) -0.0966(3) 0.1915(3) 0.0604(15) Uani 1 1 d .
H22A H 0.4642 -0.0444 0.1937 0.073 Uiso 1 1 calc R
H22B H 0.4979 -0.1278 0.1764 0.073 Uiso 1 1 calc R
C23 C 0.4067(5) -0.1209(4) 0.2716(3) 0.0713(18) Uani 1 1 d .
H23A H 0.4333 -0.1702 0.2868 0.086 Uiso 1 1 calc R
H23B H 0.4266 -0.0850 0.3138 0.086 Uiso 1 1 calc R
C24 C 0.2974(6) -0.1237(4) 0.2588(3) 0.0695(18) Uani 1 1 d .
H24A H 0.2659 -0.0951 0.3005 0.083 Uiso 1 1 calc R
H24B H 0.2737 -0.1754 0.2600 0.083 Uiso 1 1 calc R
C25 C 0.2751(4) -0.0898(3) 0.1781(3) 0.0565(14) Uani 1 1 d .
H25A H 0.2161 -0.1125 0.1515 0.068 Uiso 1 1 calc R
H25B H 0.2646 -0.0358 0.1825 0.068 Uiso 1 1 calc R
C26 C 0.4587(6) -0.2812(3) -0.0137(4) 0.078(2) Uani 1 1 d .
H26A H 0.5277 -0.2754 0.0065 0.093 Uiso 1 1 calc R
H26B H 0.4540 -0.2707 -0.0715 0.093 Uiso 1 1 calc R
C27 C 0.4225(9) -0.3560(4) 0.0026(6) 0.112(4) Uani 1 1 d .
H27A H 0.3739 -0.3718 -0.0399 0.135 Uiso 1 1 calc R
H27B H 0.4773 -0.3919 0.0052 0.135 Uiso 1 1 calc R
C28 C 0.3773(9) -0.3523(3) 0.0790(5) 0.119(4) Uani 1 1 d .
H28A H 0.4181 -0.3782 0.1207 0.143 Uiso 1 1 calc R
H28B H 0.3114 -0.3752 0.0752 0.143 Uiso 1 1 calc R
C29 C 0.3704(7) -0.2720(3) 0.0975(4) 0.090(3) Uani 1 1 d .
H29A H 0.3031 -0.2592 0.1114 0.108 Uiso 1 1 calc R
H29B H 0.4163 -0.2590 0.1429 0.108 Uiso 1 1 calc R
C30 C 0.1322(5) -0.0621(4) -0.0202(6) 0.092(2) Uani 1 1 d .
H30A H 0.1243 -0.0338 0.0293 0.111 Uiso 1 1 calc R
H30B H 0.1564 -0.0278 -0.0605 0.111 Uiso 1 1 calc R
C31 C 0.0419(6) -0.0912(5) -0.0475(6) 0.114(3) Uani 1 1 d .
H31A H 0.0115 -0.0607 -0.0910 0.137 Uiso 1 1 calc R
H31B H -0.0036 -0.0944 -0.0040 0.137 Uiso 1 1 calc R
C32 C 0.0679(6) -0.1680(5) -0.0774(7) 0.123(4) Uani 1 1 d .
H32A H 0.0141 -0.2035 -0.0697 0.147 Uiso 1 1 calc R
H32B H 0.0813 -0.1667 -0.1345 0.147 Uiso 1 1 calc R
C33 C 0.1538(5) -0.1878(3) -0.0299(4) 0.0713(18) Uani 1 1 d .
H33A H 0.1975 -0.2185 -0.0612 0.086 Uiso 1 1 calc R
H33B H 0.1358 -0.2166 0.0170 0.086 Uiso 1 1 calc R
O1TA O -0.0437(6) 0.0762(4) -0.3003(5) 0.065(2) Uiso 0.50 1 d P
C1TA C -0.0060(12) 0.1484(7) -0.3228(9) 0.078(4) Uiso 0.50 1 d P
H1TA H 0.0368 0.1425 -0.3678 0.094 Uiso 0.50 1 calc PR
H1TB H -0.0611 0.1811 -0.3401 0.094 Uiso 0.50 1 calc PR
C2TA C 0.0480(9) 0.1807(6) -0.2574(6) 0.055(3) Uiso 0.50 1 d P
H2TA H 0.0325 0.2339 -0.2528 0.066 Uiso 0.50 1 calc PR
H2TB H 0.1193 0.1749 -0.2627 0.066 Uiso 0.50 1 calc PR
C3TA C 0.0148(9) 0.1380(5) -0.1861(7) 0.053(3) Uiso 0.50 1 d P
H3TA H 0.0681 0.1332 -0.1441 0.063 Uiso 0.50 1 calc PR
H3TB H -0.0428 0.1614 -0.1634 0.063 Uiso 0.50 1 calc PR
C4TA C -0.0103(9) 0.0663(6) -0.2227(6) 0.055(3) Uiso 0.50 1 d P
H4TA H 0.0483 0.0341 -0.2206 0.066 Uiso 0.50 1 calc PR
H4TD H -0.0614 0.0418 -0.1928 0.066 Uiso 0.50 1 calc PR
O1TB O 0.0626(12) -0.3577(7) 0.0431(10) 0.134(5) Uiso 0.50 1 d P
C1TB C 0.0876(18) -0.4243(13) 0.0330(14) 0.142(7) Uiso 0.50 1 d P
H1TC H 0.1423 -0.4273 -0.0029 0.170 Uiso 0.50 1 calc PR
H1TD H 0.0318 -0.4536 0.0099 0.170 Uiso 0.50 1 calc PR
C2TB C 0.1181(14) -0.4512(9) 0.1124(10) 0.105(5) Uiso 0.50 1 d P
H2TC H 0.0900 -0.5010 0.1201 0.127 Uiso 0.50 1 calc PR
H2TD H 0.1903 -0.4556 0.1171 0.127 Uiso 0.50 1 calc PR
C3TB C 0.0885(14) -0.4052(9) 0.1698(11) 0.106(5) Uiso 0.50 1 d P
H3TC H 0.1416 -0.3954 0.2108 0.128 Uiso 0.50 1 calc PR
H3TD H 0.0305 -0.4248 0.1954 0.128 Uiso 0.50 1 calc PR
C4TB C 0.0641(15) -0.3388(10) 0.1217(11) 0.109(5) Uiso 0.50 1 d P
H4TB H -0.0007 -0.3194 0.1349 0.130 Uiso 0.50 1 calc PR
H4TC H 0.1137 -0.2998 0.1334 0.130 Uiso 0.50 1 calc PR

loop_
_atom_site_aniso_label
_atom_site_aniso_U_11
_atom_site_aniso_U_22
_atom_site_aniso_U_33
_atom_site_aniso_U_23
_atom_site_aniso_U_13
_atom_site_aniso_U_12
Ca1 0.0394(5) 0.0295(4) 0.0301(5) -0.0002(3) 0.0045(4) 0.0001(4)
I1 0.0690(3) 0.0568(2) 0.0347(2) -0.00839(13) 0.00196(16) -0.00298(17)
O1 0.060(2) 0.0307(16) 0.0352(17) -0.0008(12) 0.0026(15) 0.0004(14)
O2 0.041(2) 0.0444(18) 0.0433(19) 0.0000(14) 0.0027(15) 0.0058(15)
O3 0.055(2) 0.0521(19) 0.0293(17) -0.0017(14) 0.0049(15) 0.0075(16)
O4 0.078(3) 0.0341(17) 0.050(2) 0.0057(14) 0.0250(19) 0.0076(16)
O5 0.044(2) 0.057(2) 0.055(2) -0.0018(16) 0.0024(17) -0.0036(16)
C1 0.040(3) 0.031(2) 0.025(2) 0.0002(16) -0.0017(18) 0.0017(19)
C2 0.038(3) 0.029(2) 0.029(2) -0.0026(16) 0.0007(19) -0.0029(18)
C3 0.033(3) 0.038(2) 0.036(2) -0.0022(18) 0.0005(19) 0.0009(19)
C4 0.050(3) 0.047(3) 0.044(3) -0.010(2) 0.005(2) 0.016(2)
C5 0.061(4) 0.045(3) 0.059(3) -0.003(2) -0.002(3) 0.020(2)
C6 0.052(3) 0.049(3) 0.043(3) 0.006(2) -0.006(2) 0.014(2)
C7 0.044(3) 0.035(2) 0.031(2) 0.0009(17) -0.002(2) 0.000(2)
C8 0.048(3) 0.039(2) 0.033(2) 0.0033(18) -0.008(2) 0.005(2)
C9 0.056(3) 0.038(2) 0.035(2) 0.0046(19) -0.001(2) 0.006(2)
C10 0.060(4) 0.052(3) 0.041(3) 0.012(2) 0.004(2) 0.003(2)
C11 0.068(4) 0.053(3) 0.035(3) 0.003(2) 0.005(3) 0.000(3)
C12 0.085(4) 0.038(3) 0.034(3) -0.0029(19) 0.000(3) 0.001(3)
C13 0.065(4) 0.038(2) 0.031(2) 0.0055(18) -0.004(2) -0.002(2)
C14 0.110(6) 0.076(4) 0.032(3) 0.002(3) 0.006(3) -0.004(4)
C15 0.047(3) 0.036(2) 0.033(2) -0.0065(17) 0.006(2) 0.0019(19)
C16 0.052(3) 0.039(2) 0.028(2) -0.0043(18) 0.005(2) 0.004(2)
C17 0.069(4) 0.046(3) 0.040(3) -0.010(2) -0.013(3) 0.011(3)
C18 0.083(4) 0.044(3) 0.023(2) -0.0077(19) 0.012(3) -0.002(3)
C19 0.075(4) 0.052(3) 0.037(3) -0.009(2) 0.022(3) -0.008(3)
C20 0.043(3) 0.056(3) 0.042(3) -0.010(2) 0.004(2) -0.002(2)
C21 0.132(7) 0.072(4) 0.036(3) 0.003(3) 0.015(4) 0.006(4)
C22 0.067(4) 0.073(4) 0.041(3) -0.003(3) -0.001(3) 0.008(3)
C23 0.091(5) 0.090(4) 0.033(3) 0.009(3) 0.006(3) 0.013(4)
C24 0.094(6) 0.072(4) 0.045(3) 0.005(3) 0.025(3) -0.002(3)
C25 0.063(4) 0.065(3) 0.043(3) -0.007(2) 0.014(3) 0.004(3)
C26 0.107(6) 0.043(3) 0.088(5) -0.001(3) 0.039(4) 0.015(3)
C27 0.187(10) 0.056(4) 0.100(6) -0.002(4) 0.060(7) 0.014(5)
C28 0.234(12) 0.045(4) 0.086(6) 0.008(3) 0.070(7) 0.013(5)
C29 0.166(8) 0.038(3) 0.070(4) 0.009(3) 0.042(5) 0.014(4)
C30 0.046(4) 0.077(5) 0.153(8) -0.002(4) -0.004(4) 0.012(3)
C31 0.064(5) 0.139(8) 0.137(8) -0.018(6) -0.020(5) 0.002(5)
C32 0.064(5) 0.137(8) 0.162(9) -0.051(7) -0.034(6) -0.006(5)
C33 0.059(4) 0.063(4) 0.092(5) 0.001(3) 0.008(4) -0.018(3)

loop_
_atom_type_symbol
_atom_type_description
_atom_type_scat_dispersion_real
_atom_type_scat_dispersion_imag
_atom_type_scat_source
C C 0.0033 0.0016 'International Tables Vol C Tables 4.2.6.8 and 6.1.1.4'
H H 0.0000 0.0000 'International Tables Vol C Tables 4.2.6.8 and 6.1.1.4'
O O 0.0106 0.0060 'International Tables Vol C Tables 4.2.6.8 and 6.1.1.4'
Ca Ca 0.2262 0.3064 'International Tables Vol C Tables 4.2.6.8 and 6.1.1.4'
I I -0.4742 1.8119 'International Tables Vol C Tables 4.2.6.8 and 6.1.1.4'

loop_
_geom_angle_atom_site_label_1
_geom_angle_atom_site_label_2
_geom_angle_atom_site_label_3
_geom_angle
_geom_angle_site_symmetry_1
_geom_angle_site_symmetry_3
O2 Ca1 O1 102.89(12) 3_655 .
O2 Ca1 O3 96.04(12) 3_655 .
O1 Ca1 O3 84.65(11) . .
O2 Ca1 O4 85.95(13) 3_655 .
O1 Ca1 O4 160.86(12) . .
O3 Ca1 O4 77.50(11) . .
O2 Ca1 O5 173.52(12) 3_655 .
O1 Ca1 O5 82.92(12) . .
O3 Ca1 O5 81.51(12) . .
O4 Ca1 O5 87.66(13) . .
O2 Ca1 I1 98.67(9) 3_655 .
O1 Ca1 I1 105.99(8) . .
O3 Ca1 I1 159.33(9) . .
O4 Ca1 I1 89.10(9) . .
O5 Ca1 I1 82.29(9) . .
C1 O1 Ca1 143.8(3) . .
C1 O2 Ca1 165.2(3) . 3_655
C25 O3 C22 106.1(4) . .
C25 O3 Ca1 128.9(3) . .
C22 O3 Ca1 121.7(3) . .
C29 O4 C26 106.1(4) . .
C29 O4 Ca1 129.6(3) . .
C26 O4 Ca1 122.4(3) . .
C33 O5 C30 106.2(5) . .
C33 O5 Ca1 123.9(3) . .
C30 O5 Ca1 123.8(4) . .
O2 C1 O1 124.9(4) . .
O2 C1 C2 117.1(4) . .
O1 C1 C2 118.0(4) . .
C3 C2 C7 120.4(4) . .
C3 C2 C1 120.7(4) . .
C7 C2 C1 118.8(4) . .
C2 C3 C4 118.5(4) . .
C2 C3 C15 124.1(4) . .
C4 C3 C15 117.3(4) . .
C5 C4 C3 121.7(5) . .
C5 C4 H4A 119.2 . .
C3 C4 H4A 119.2 . .
C4 C5 C6 120.3(5) . .
C4 C5 H5A 119.8 . .
C6 C5 H5A 119.8 . .
C5 C6 C7 120.5(4) . .
C5 C6 H6A 119.8 . .
C7 C6 H6A 119.8 . .
C2 C7 C6 118.6(4) . .
C2 C7 C8 124.1(4) . .
C6 C7 C8 117.2(4) . .
C13 C8 C9 117.2(4) . .
C13 C8 C7 121.3(4) . .
C9 C8 C7 121.3(4) . .
C10 C9 C8 121.0(5) . .
C10 C9 H9A 119.5 . .
C8 C9 H9A 119.5 . .
C9 C10 C11 120.9(5) . .
C9 C10 H10A 119.5 . .
C11 C10 H10A 119.5 . .
C12 C11 C10 118.1(5) . .
C12 C11 C14 122.1(5) . .
C10 C11 C14 119.8(5) . .
C13 C12 C11 121.5(5) . .
C13 C12 H12A 119.2 . .
C11 C12 H12A 119.2 . .
C12 C13 C8 121.2(4) . .
C12 C13 H13A 119.4 . .
C8 C13 H13A 119.4 . .
C11 C14 H14A 109.5 . .
C11 C14 H14B 109.5 . .
H14A C14 H14B 109.5 . .
C11 C14 H14C 109.5 . .
H14A C14 H14C 109.5 . .
H14B C14 H14C 109.5 . .
C16 C15 C20 116.8(4) . .
C16 C15 C3 123.3(4) . .
C20 C15 C3 119.7(4) . .
C17 C16 C15 120.7(5) . .
C17 C16 H16A 119.7 . .
C15 C16 H16A 119.7 . .
C16 C17 C18 122.8(5) . .
C16 C17 H17A 118.6 . .
C18 C17 H17A 118.6 . .
C17 C18 C19 117.5(5) . .
C17 C18 C21 122.8(6) . .
C19 C18 C21 119.7(5) . .
C20 C19 C18 120.2(5) . .
C20 C19 H19A 119.9 . .
C18 C19 H19A 119.9 . .
C19 C20 C15 122.1(5) . .
C19 C20 H20A 118.9 . .
C15 C20 H20A 118.9 . .
C18 C21 H21A 109.5 . .
C18 C21 H21B 109.5 . .
H21A C21 H21B 109.5 . .
C18 C21 H21C 109.5 . .
H21A C21 H21C 109.5 . .
H21B C21 H21C 109.5 . .
O3 C22 C23 105.7(5) . .
O3 C22 H22A 110.6 . .
C23 C22 H22A 110.6 . .
O3 C22 H22B 110.6 . .
C23 C22 H22B 110.6 . .
H22A C22 H22B 108.7 . .
C24 C23 C22 104.5(5) . .
C24 C23 H23A 110.9 . .
C22 C23 H23A 110.9 . .
C24 C23 H23B 110.9 . .
C22 C23 H23B 110.9 . .
H23A C23 H23B 108.9 . .
C23 C24 C25 105.4(5) . .
C23 C24 H24A 110.7 . .
C25 C24 H24A 110.7 . .
C23 C24 H24B 110.7 . .
C25 C24 H24B 110.7 . .
H24A C24 H24B 108.8 . .
O3 C25 C24 104.2(5) . .
O3 C25 H25A 110.9 . .
C24 C25 H25A 110.9 . .
O3 C25 H25B 110.9 . .
C24 C25 H25B 110.9 . .
H25A C25 H25B 108.9 . .
O4 C26 C27 104.4(6) . .
O4 C26 H26A 110.9 . .
C27 C26 H26A 110.9 . .
O4 C26 H26B 110.9 . .
C27 C26 H26B 110.9 . .
H26A C26 H26B 108.9 . .
C28 C27 C26 106.6(6) . .
C28 C27 H27A 110.4 . .
C26 C27 H27A 110.4 . .
C28 C27 H27B 110.4 . .
C26 C27 H27B 110.4 . .
H27A C27 H27B 108.6 . .
C27 C28 C29 105.3(5) . .
C27 C28 H28A 110.7 . .
C29 C28 H28A 110.7 . .
C27 C28 H28B 110.7 . .
C29 C28 H28B 110.7 . .
H28A C28 H28B 108.8 . .
O4 C29 C28 107.0(5) . .
O4 C29 H29A 110.3 . .
C28 C29 H29A 110.3 . .
O4 C29 H29B 110.3 . .
C28 C29 H29B 110.3 . .
H29A C29 H29B 108.6 . .
C31 C30 O5 110.3(7) . .
C31 C30 H30A 109.6 . .
O5 C30 H30A 109.6 . .
C31 C30 H30B 109.6 . .
O5 C30 H30B 109.6 . .
H30A C30 H30B 108.1 . .
C30 C31 C32 103.5(7) . .
C30 C31 H31A 111.1 . .
C32 C31 H31A 111.1 . .
C30 C31 H31B 111.1 . .
C32 C31 H31B 111.1 . .
H31A C31 H31B 109.0 . .
C33 C32 C31 104.1(6) . .
C33 C32 H32A 110.9 . .
C31 C32 H32A 110.9 . .
C33 C32 H32B 110.9 . .
C31 C32 H32B 110.9 . .
H32A C32 H32B 109.0 . .
C32 C33 O5 107.7(6) . .
C32 C33 H33A 110.2 . .
O5 C33 H33A 110.2 . .
C32 C33 H33B 110.2 . .
O5 C33 H33B 110.2 . .
H33A C33 H33B 108.5 . .
C4TA O1TA C1TA 105.1(9) . .
C2TA C1TA O1TA 110.1(11) . .
C2TA C1TA H1TA 109.6 . .
O1TA C1TA H1TA 109.6 . .
C2TA C1TA H1TB 109.6 . .
O1TA C1TA H1TB 109.6 . .
H1TA C1TA H1TB 108.2 . .
C1TA C2TA C3TA 103.8(10) . .
C1TA C2TA H2TA 111.0 . .
C3TA C2TA H2TA 111.0 . .
C1TA C2TA H2TB 111.0 . .
C3TA C2TA H2TB 111.0 . .
H2TA C2TA H2TB 109.0 . .
C4TA C3TA C2TA 100.9(9) . .
C4TA C3TA H3TA 111.6 . .
C2TA C3TA H3TA 111.6 . .
C4TA C3TA H3TB 111.6 . .
C2TA C3TA H3TB 111.6 . .
H3TA C3TA H3TB 109.4 . .
O1TA C4TA C3TA 110.0(9) . .
O1TA C4TA H4TA 109.7 . .
C3TA C4TA H4TA 109.7 . .
O1TA C4TA H4TD 109.7 . .
C3TA C4TA H4TD 109.7 . .
H4TA C4TA H4TD 108.2 . .
C1TB O1TB C4TB 112.3(18) . .
O1TB C1TB C2TB 105(2) . .
O1TB C1TB H1TC 110.8 . .
C2TB C1TB H1TC 110.8 . .
O1TB C1TB H1TD 110.7 . .
C2TB C1TB H1TD 110.7 . .
H1TC C1TB H1TD 108.8 . .
C3TB C2TB C1TB 111.5(18) . .
C3TB C2TB H2TC 109.3 . .
C1TB C2TB H2TC 109.3 . .
C3TB C2TB H2TD 109.3 . .
C1TB C2TB H2TD 109.3 . .
H2TC C2TB H2TD 108.0 . .
C2TB C3TB C4TB 100.2(16) . .
C2TB C3TB H3TC 111.7 . .
C4TB C3TB H3TC 111.7 . .
C2TB C3TB H3TD 111.7 . .
C4TB C3TB H3TD 111.7 . .
H3TC C3TB H3TD 109.5 . .
O1TB C4TB C3TB 108.5(16) . .
O1TB C4TB H4TB 110.0 . .
C3TB C4TB H4TB 110.0 . .
O1TB C4TB H4TC 110.0 . .
C3TB C4TB H4TC 110.0 . .
H4TB C4TB H4TC 108.4 . .

loop_
_geom_bond_atom_site_label_1
_geom_bond_atom_site_label_2
_geom_bond_distance
_geom_bond_site_symmetry_2
Ca1 O2 2.261(4) 3_655
Ca1 O1 2.282(3) .
Ca1 O3 2.360(3) .
Ca1 O4 2.411(3) .
Ca1 O5 2.425(4) .
Ca1 I1 3.1284(9) .
O1 C1 1.254(5) .
O2 C1 1.244(5) .
O2 Ca1 2.261(4) 3_655
O3 C25 1.430(6) .
O3 C22 1.435(6) .
O4 C29 1.423(7) .
O4 C26 1.443(6) .
O5 C33 1.434(7) .
O5 C30 1.443(7) .
C1 C2 1.516(6) .
C2 C3 1.403(6) .
C2 C7 1.404(6) .
C3 C4 1.403(6) .
C3 C15 1.481(6) .
C4 C5 1.357(7) .
C4 H4A 0.9500 .
C5 C6 1.381(7) .
C5 H5A 0.9500 .
C6 C7 1.414(6) .
C6 H6A 0.9500 .
C7 C8 1.478(6) .
C8 C13 1.401(6) .
C8 C9 1.403(7) .
C9 C10 1.378(7) .
C9 H9A 0.9500 .
C10 C11 1.397(8) .
C10 H10A 0.9500 .
C11 C12 1.378(7) .
C11 C14 1.512(7) .
C12 C13 1.372(7) .
C12 H12A 0.9500 .
C13 H13A 0.9500 .
C14 H14A 0.9800 .
C14 H14B 0.9800 .
C14 H14C 0.9800 .
C15 C16 1.402(7) .
C15 C20 1.415(7) .
C16 C17 1.385(7) .
C16 H16A 0.9500 .
C17 C18 1.389(8) .
C17 H17A 0.9500 .
C18 C19 1.406(8) .
C18 C21 1.502(7) .
C19 C20 1.393(7) .
C19 H19A 0.9500 .
C20 H20A 0.9500 .
C21 H21A 0.9800 .
C21 H21B 0.9800 .
C21 H21C 0.9800 .
C22 C23 1.526(8) .
C22 H22A 0.9900 .
C22 H22B 0.9900 .
C23 C24 1.498(10) .
C23 H23A 0.9900 .
C23 H23B 0.9900 .
C24 C25 1.507(8) .
C24 H24A 0.9900 .
C24 H24B 0.9900 .
C25 H25A 0.9900 .
C25 H25B 0.9900 .
C26 C27 1.471(9) .
C26 H26A 0.9900 .
C26 H26B 0.9900 .
C27 C28 1.462(11) .
C27 H27A 0.9900 .
C27 H27B 0.9900 .
C28 C29 1.490(8) .
C28 H28A 0.9900 .
C28 H28B 0.9900 .
C29 H29A 0.9900 .
C29 H29B 0.9900 .
C30 C31 1.396(10) .
C30 H30A 0.9900 .
C30 H30B 0.9900 .
C31 C32 1.526(12) .
C31 H31A 0.9900 .
C31 H31B 0.9900 .
C32 C33 1.428(10) .
C32 H32A 0.9900 .
C32 H32B 0.9900 .
C33 H33A 0.9900 .
C33 H33B 0.9900 .
O1TA C4TA 1.371(13) .
O1TA C1TA 1.461(15) .
C1TA C2TA 1.416(18) .
C1TA H1TA 0.9900 .
C1TA H1TB 0.9900 .
C2TA C3TA 1.520(15) .
C2TA H2TA 0.9900 .
C2TA H2TB 0.9900 .
C3TA C4TA 1.468(14) .
C3TA H3TA 0.9900 .
C3TA H3TB 0.9900 .
C4TA H4TA 0.9900 .
C4TA H4TD 0.9900 .
O1TB C1TB 1.27(2) .
O1TB C4TB 1.37(2) .
C1TB C2TB 1.46(3) .
C1TB H1TC 0.9900 .
C1TB H1TD 0.9900 .
C2TB C3TB 1.35(2) .
C2TB H2TC 0.9900 .
C2TB H2TD 0.9900 .
C3TB C4TB 1.48(2) .
C3TB H3TC 0.9900 .
C3TB H3TD 0.9900 .
C4TB H4TB 0.9900 .
C4TB H4TC 0.9900 .
